data_2204159
loop_
_publ_author_name
'Cui-Xian Zhang'
'Cheng-Zhu Liao'
'Wei-Gang Lu'
'Long-Mei Zeng'

_publ_section_title
;(1<i>R</i>*,4<i>R</i>*,5<i>S</i>*,12<i>S</i>*,13<i>R</i>*)-9-Acetoxycembra-8(<i>E</i>),15(17)-dien-16,4-olide
 monohydrate
;
_journal_issue 9
_journal_name_full 'Acta Crystallographica Section E'
_journal_page_first o1598
_journal_page_last o1600
_journal_paper_doi 10.1107/S1600536804020392
_journal_volume 60
_journal_year 2004
_chemical_formula_iupac 'C20 H32 O5, H2 O'
_chemical_formula_moiety 'C20 H32 O5, H2 O'
_chemical_formula_sum 'C20 H34 O6'
_chemical_formula_weight 370.47
_chemical_name_systematic
;(1R*,4R*,5S*,12S*,13R*)-9-Acetoxycembra-8(E),15(17)-dien-16,4-olide
 monohydrate
;
_space_group_IT_number 5
_symmetry_cell_setting monoclinic
_symmetry_space_group_name_Hall 'C 2y'
_symmetry_space_group_name_H-M 'C 1 2 1'
_atom_sites_solution_hydrogens geom
_atom_sites_solution_primary direct
_atom_sites_solution_secondary difmap
_audit_creation_method SHELXL-97
_cell_angle_alpha 90.00
_cell_angle_beta 104.111(3)
_cell_angle_gamma 90.00
_cell_formula_units_Z 4
_cell_length_a 15.6359(17)
_cell_length_b 12.1299(17)
_cell_length_c 11.5236(14)
_cell_measurement_reflns_used 990
_cell_measurement_temperature 293(2)
_cell_measurement_theta_max 26.87
_cell_measurement_theta_min 2.58
_cell_volume 2119.6(5)
_computing_cell_refinement SMART
_computing_data_collection 'SMART (Bruker, 1998)'
_computing_data_reduction 'SAINT (Bruker, 1999)'
_computing_molecular_graphics 'SHELXTL (Bruker, 1998)'
_computing_publication_material SHELXTL
_computing_structure_refinement 'SHELXL97 (Sheldrick, 1997)'
_computing_structure_solution 'SHELXS97 (Sheldrick, 1997)'
_diffrn_ambient_temperature 293(2)
_diffrn_measured_fraction_theta_full 0.986
_diffrn_measured_fraction_theta_max 0.986
_diffrn_measurement_device_type 'Bruker SMART CCD'
_diffrn_measurement_method \w
_diffrn_radiation_monochromator graphite
_diffrn_radiation_source 'fine-focus sealed tube'
_diffrn_radiation_type MoK\a
_diffrn_radiation_wavelength 0.71073
_diffrn_reflns_av_R_equivalents 0.0389
_diffrn_reflns_av_sigmaI/netI 0.0219
_diffrn_reflns_limit_h_max 19
_diffrn_reflns_limit_h_min -20
_diffrn_reflns_limit_k_max 15
_diffrn_reflns_limit_k_min -15
_diffrn_reflns_limit_l_max 14
_diffrn_reflns_limit_l_min -14
_diffrn_reflns_number 9058
_diffrn_reflns_theta_full 27.19
_diffrn_reflns_theta_max 27.19
_diffrn_reflns_theta_min 1.82
_diffrn_standards_decay_% 0
_diffrn_standards_number 0
_exptl_absorpt_coefficient_mu 0.084
_exptl_absorpt_correction_T_max 0.9607
_exptl_absorpt_correction_T_min 0.9591
_exptl_absorpt_correction_type multi-scan
_exptl_absorpt_process_details '(SADABS; Sheldrick, 1996)'
_exptl_crystal_colour colorless
_exptl_crystal_density_diffrn 1.161
_exptl_crystal_density_meas ?
_exptl_crystal_density_method 'not measured'
_exptl_crystal_description block
_exptl_crystal_F_000 808
_exptl_crystal_size_max 0.50
_exptl_crystal_size_mid 0.50
_exptl_crystal_size_min 0.48
_refine_diff_density_max 0.159
_refine_diff_density_min -0.120
_refine_ls_extinction_method none
_refine_ls_goodness_of_fit_ref 1.070
_refine_ls_hydrogen_treatment constr
_refine_ls_matrix_type full
_refine_ls_number_parameters 243
_refine_ls_number_reflns 2451
_refine_ls_number_restraints 1
_refine_ls_restrained_S_all 1.069
_refine_ls_R_factor_all 0.0483
_refine_ls_R_factor_gt 0.0393
_refine_ls_shift/su_max 0.000
_refine_ls_shift/su_mean 0.000
_refine_ls_structure_factor_coef Fsqd
_refine_ls_weighting_details 'calc w = 1/[\s^2^(Fo^2^)+(0.0547P)^2^+0.3649P] where P = (Fo^2^+2Fc^2^)/3'
_refine_ls_weighting_scheme calc
_refine_ls_wR_factor_gt 0.1014
_refine_ls_wR_factor_ref 0.1109
_reflns_number_gt 2072
_reflns_number_total 2451
_reflns_threshold_expression I>2\s(I)
_cod_data_source_file cv6356.cif
_cod_data_source_block I
_cod_depositor_comments
;
The following automatic conversions were performed:
'_symmetry_cell_setting' value 'Monoclinic' changed to 'monoclinic'
according to '/home/saulius/struct/CIF-dictionaries/cif_core.dic'
dictionary named 'cif_core.dic' version 2.4.1 from 2010-06-29.

Automatic conversion script
Id: cif_fix_enum 1527 2010-12-29 10:47:43Z saulius 

The following automatic conversions were performed:

'_symmetry_cell_setting' value 'Monoclinic' changed to 'monoclinic'
according to /home/saulius/struct/CIF-dictionaries/cif_core.dic
dictionary named 'cif_core.dic' version 2.4.1 from 2010-06-29.

Automatic conversion script
Id: cif_fix_values 1715 2011-07-08 13:25:40Z adriana 

The following automatic conversions were performed:

'_exptl_crystal_density_meas' value 'none' was changed to '?' - the
value is perceived as not measured.

Automatic conversion script
Id: cif_fix_values 3008 2015-01-20 13:52:24Z robertas 
;
_cod_original_sg_symbol_H-M C2
_cod_database_code 2204159
_cod_database_fobs_code 2204159

loop_
_symmetry_equiv_pos_as_xyz
'x, y, z'
'-x, y, -z'
'x+1/2, y+1/2, z'
'-x+1/2, y+1/2, -z'

loop_
_atom_site_label
_atom_site_fract_x
_atom_site_fract_y
_atom_site_fract_z
_atom_site_U_iso_or_equiv
_atom_site_adp_type
_atom_site_calc_flag
_atom_site_refinement_flags
_atom_site_occupancy
_atom_site_type_symbol
O1 0.22465(19) -0.08579(17) 0.86221(19) 0.0926(7) Uani d . 1 O
H1 0.2199 -0.0490 0.9200 0.139 Uiso calc R 1 H
O2 0.30102(14) 0.52143(17) 0.94647(13) 0.0746(5) Uani d . 1 O
H2 0.2721 0.5771 0.9234 0.112 Uiso calc R 1 H
O3 0.20161(13) 0.54837(16) 0.70284(15) 0.0696(5) Uani d . 1 O
H3 0.2283 0.5825 0.6613 0.104 Uiso calc R 1 H
O4 0.21627(18) 0.1742(2) 0.43955(16) 0.1004(8) Uani d . 1 O
O5 0.21469(13) 0.06120(16) 0.58338(15) 0.0724(5) Uani d . 1 O
C1 0.18333(13) 0.2531(2) 0.72674(16) 0.0485(4) Uani d . 1 C
H1A 0.2439 0.2258 0.7532 0.058 Uiso calc R 1 H
C2 0.12414(16) 0.1740(2) 0.7756(2) 0.0616(6) Uani d . 1 C
H2A 0.1534 0.1552 0.8575 0.074 Uiso calc R 1 H
H2B 0.0697 0.2118 0.7770 0.074 Uiso calc R 1 H
C3 0.10160(17) 0.0679(2) 0.7042(3) 0.0703(7) Uani d . 1 C
H3A 0.0726 0.0191 0.7493 0.084 Uiso calc R 1 H
H3B 0.0588 0.0859 0.6304 0.084 Uiso calc R 1 H
C4 0.17570(18) 0.0036(2) 0.6714(2) 0.0647(6) Uani d . 1 C
C5 0.25415(18) -0.0172(2) 0.7795(2) 0.0660(6) Uani d . 1 C
H5 0.2728 0.0536 0.8184 0.079 Uiso calc R 1 H
C6 0.3337(2) -0.0709(3) 0.7479(3) 0.0844(9) Uani d . 1 C
H6A 0.3283 -0.0631 0.6626 0.101 Uiso calc R 1 H
H6B 0.3338 -0.1491 0.7658 0.101 Uiso calc R 1 H
C7 0.4216(2) -0.0203(3) 0.8162(3) 0.0946(11) Uani d . 1 C
H7A 0.4246 -0.0221 0.9013 0.114 Uiso calc R 1 H
H7B 0.4697 -0.0646 0.8023 0.114 Uiso calc R 1 H
C8 0.43255(18) 0.0959(3) 0.7794(3) 0.0833(9) Uani d . 1 C
C9 0.42468(18) 0.1809(3) 0.8494(3) 0.0776(8) Uani d . 1 C
H9 0.4197 0.1631 0.9260 0.093 Uiso calc R 1 H
C10 0.42277(18) 0.3009(3) 0.8203(3) 0.0762(8) Uani d . 1 C
H10A 0.3926 0.3117 0.7370 0.091 Uiso calc R 1 H
H10B 0.4827 0.3278 0.8317 0.091 Uiso calc R 1 H
C11 0.37570(17) 0.3668(3) 0.8997(2) 0.0675(6) Uani d . 1 C
H11A 0.3321 0.3190 0.9209 0.081 Uiso calc R 1 H
H11B 0.4187 0.3850 0.9732 0.081 Uiso calc R 1 H
C12 0.32965(16) 0.4730(2) 0.84819(18) 0.0611(6) Uani d . 1 C
C13 0.24814(15) 0.4492(2) 0.74479(18) 0.0532(5) Uani d . 1 C
H13 0.2688 0.4170 0.6785 0.064 Uiso calc R 1 H
C14 0.18172(15) 0.3693(2) 0.77715(19) 0.0543(5) Uani d . 1 C
H14A 0.1934 0.3645 0.8636 0.065 Uiso calc R 1 H
H14B 0.1229 0.3995 0.7481 0.065 Uiso calc R 1 H
C15 0.19602(17) 0.1595(2) 0.53340(19) 0.0624(6) Uani d . 1 C
C16 0.15829(13) 0.2496(2) 0.59139(18) 0.0543(5) Uani d . 1 C
C17 0.10737(17) 0.3228(3) 0.5219(2) 0.0731(7) Uani d . 1 C
H17A 0.0963 0.3166 0.4392 0.088 Uiso calc R 1 H
H17B 0.0827 0.3804 0.5559 0.088 Uiso calc R 1 H
C18 0.1410(3) -0.1033(3) 0.6080(3) 0.0896(9) Uani d . 1 C
H18A 0.0956 -0.0870 0.5376 0.134 Uiso calc R 1 H
H18B 0.1173 -0.1488 0.6607 0.134 Uiso calc R 1 H
H18C 0.1883 -0.1416 0.5857 0.134 Uiso calc R 1 H
C19 0.4488(2) 0.1123(4) 0.6565(3) 0.1026(12) Uani d . 1 C
H19A 0.4513 0.1898 0.6405 0.154 Uiso calc R 1 H
H19B 0.4016 0.0793 0.5975 0.154 Uiso calc R 1 H
H19C 0.5036 0.0784 0.6534 0.154 Uiso calc R 1 H
C20 0.3923(2) 0.5527(3) 0.8094(3) 0.0857(9) Uani d . 1 C
H20A 0.3654 0.6242 0.7960 0.129 Uiso calc R 1 H
H20B 0.4051 0.5266 0.7368 0.129 Uiso calc R 1 H
H20C 0.4460 0.5576 0.8710 0.129 Uiso calc R 1 H
O1W 0.3155(2) 0.1946(2) 0.1124(2) 0.1120(9) Uani d . 1 O
H1B 0.3190 0.261 0.130 0.134 Uiso d . 1 H
H2C 0.3173 0.1551 0.1748 0.134 Uiso d R 1 H

loop_
_atom_site_aniso_label
_atom_site_aniso_U_11
_atom_site_aniso_U_22
_atom_site_aniso_U_33
_atom_site_aniso_U_12
_atom_site_aniso_U_13
_atom_site_aniso_U_23
O1 0.171(2) 0.0559(11) 0.0650(11) 0.0030(13) 0.0568(14) 0.0022(9)
O2 0.1244(14) 0.0627(11) 0.0411(7) 0.0036(10) 0.0286(8) -0.0052(7)
O3 0.0904(11) 0.0648(11) 0.0574(9) 0.0062(9) 0.0252(8) 0.0137(8)
O4 0.181(2) 0.0840(15) 0.0522(9) 0.0047(15) 0.0588(12) -0.0037(10)
O5 0.0993(12) 0.0689(12) 0.0610(9) 0.0063(10) 0.0429(9) 0.0045(9)
C1 0.0521(10) 0.0582(12) 0.0396(9) 0.0036(9) 0.0196(7) 0.0018(9)
C2 0.0718(13) 0.0616(14) 0.0620(12) 0.0034(12) 0.0366(10) 0.0061(11)
C3 0.0760(15) 0.0659(16) 0.0788(16) -0.0106(13) 0.0379(12) 0.0036(13)
C4 0.0829(15) 0.0592(14) 0.0600(13) -0.0072(12) 0.0331(11) -0.0015(11)
C5 0.0992(18) 0.0506(13) 0.0558(12) 0.0063(12) 0.0333(12) -0.0018(11)
C6 0.108(2) 0.0676(18) 0.0827(18) 0.0226(16) 0.0325(16) -0.0076(15)
C7 0.095(2) 0.095(2) 0.091(2) 0.0433(19) 0.0168(17) -0.0051(19)
C8 0.0637(15) 0.100(2) 0.0833(18) 0.0210(15) 0.0119(13) -0.0135(17)
C9 0.0673(14) 0.095(2) 0.0636(14) 0.0171(15) 0.0029(11) -0.0073(15)
C10 0.0631(14) 0.097(2) 0.0687(16) 0.0040(15) 0.0152(12) -0.0116(15)
C11 0.0723(14) 0.0793(17) 0.0479(11) 0.0017(13) 0.0092(10) -0.0069(12)
C12 0.0766(14) 0.0672(15) 0.0422(10) -0.0044(12) 0.0199(10) -0.0049(10)
C13 0.0690(13) 0.0577(13) 0.0383(9) -0.0006(10) 0.0235(8) -0.0011(9)
C14 0.0612(12) 0.0604(14) 0.0474(10) 0.0050(10) 0.0249(9) -0.0001(10)
C15 0.0810(14) 0.0676(15) 0.0400(10) -0.0095(12) 0.0175(9) -0.0055(10)
C16 0.0566(11) 0.0662(14) 0.0415(9) -0.0055(11) 0.0151(8) 0.0023(10)
C17 0.0718(14) 0.090(2) 0.0555(13) 0.0004(14) 0.0126(11) 0.0122(13)
C18 0.115(2) 0.075(2) 0.0814(19) -0.0171(18) 0.0288(17) -0.0170(16)
C19 0.103(2) 0.110(3) 0.107(3) 0.004(2) 0.050(2) -0.024(2)
C20 0.0873(18) 0.099(2) 0.0697(15) -0.0284(18) 0.0169(13) -0.0042(17)
O1W 0.185(3) 0.0633(13) 0.1015(18) -0.0125(16) 0.0613(18) -0.0026(13)

loop_
_atom_type_symbol
_atom_type_description
_atom_type_scat_dispersion_real
_atom_type_scat_dispersion_imag
_atom_type_scat_source
C C 0.0033 0.0000 'International Tables Vol C Tables 4.2.6.8 and 6.1.1.4'
H H 0.0000 0.0000 'International Tables Vol C Tables 4.2.6.8 and 6.1.1.4'
O O 0.0106 0.0000 'International Tables Vol C Tables 4.2.6.8 and 6.1.1.4'

loop_
_geom_angle_atom_site_label_1
_geom_angle_atom_site_label_2
_geom_angle_atom_site_label_3
_geom_angle
C5 O1 H1 109.5
C12 O2 H2 109.5
C13 O3 H3 109.5
C15 O5 C4 129.7(2)
C16 C1 C14 113.21(19)
C16 C1 C2 109.46(19)
C14 C1 C2 111.78(16)
C16 C1 H1A 107.4
C14 C1 H1A 107.4
C2 C1 H1A 107.4
C3 C2 C1 114.32(17)
C3 C2 H2A 108.7
C1 C2 H2A 108.7
C3 C2 H2B 108.7
C1 C2 H2B 108.7
H2A C2 H2B 107.6
C4 C3 C2 118.6(2)
C4 C3 H3A 107.7
C2 C3 H3A 107.7
C4 C3 H3B 107.7
C2 C3 H3B 107.7
H3A C3 H3B 107.1
O5 C4 C3 113.2(2)
O5 C4 C18 103.4(2)
C3 C4 C18 110.7(2)
O5 C4 C5 104.6(2)
C3 C4 C5 112.8(2)
C18 C4 C5 111.6(2)
O1 C5 C6 109.1(2)
O1 C5 C4 108.2(2)
C6 C5 C4 114.3(2)
O1 C5 H5 108.4
C6 C5 H5 108.4
C4 C5 H5 108.4
C5 C6 C7 112.7(3)
C5 C6 H6A 109.0
C7 C6 H6A 109.0
C5 C6 H6B 109.0
C7 C6 H6B 109.0
H6A C6 H6B 107.8
C8 C7 C6 112.5(3)
C8 C7 H7A 109.1
C6 C7 H7A 109.1
C8 C7 H7B 109.1
C6 C7 H7B 109.1
H7A C7 H7B 107.8
C9 C8 C7 121.6(3)
C9 C8 C19 121.8(4)
C7 C8 C19 116.6(3)
C8 C9 C10 128.2(3)
C8 C9 H9 115.9
C10 C9 H9 115.9
C9 C10 C11 111.2(3)
C9 C10 H10A 109.4
C11 C10 H10A 109.4
C9 C10 H10B 109.4
C11 C10 H10B 109.4
H10A C10 H10B 108.0
C12 C11 C10 117.3(2)
C12 C11 H11A 108.0
C10 C11 H11A 108.0
C12 C11 H11B 108.0
C10 C11 H11B 108.0
H11A C11 H11B 107.2
O2 C12 C20 108.6(2)
O2 C12 C11 104.25(18)
C20 C12 C11 112.0(2)
O2 C12 C13 109.06(19)
C20 C12 C13 111.2(2)
C11 C12 C13 111.4(2)
O3 C13 C14 107.21(18)
O3 C13 C12 111.1(2)
C14 C13 C12 114.29(18)
O3 C13 H13 108.0
C14 C13 H13 108.0
C12 C13 H13 108.0
C1 C14 C13 114.61(16)
C1 C14 H14A 108.6
C13 C14 H14A 108.6
C1 C14 H14B 108.6
C13 C14 H14B 108.6
H14A C14 H14B 107.6
O4 C15 O5 116.3(3)
O4 C15 C16 121.0(3)
O5 C15 C16 122.62(18)
C17 C16 C15 118.1(2)
C17 C16 C1 124.8(2)
C15 C16 C1 117.1(2)
C16 C17 H17A 120.0
C16 C17 H17B 120.0
H17A C17 H17B 120.0
C4 C18 H18A 109.5
C4 C18 H18B 109.5
H18A C18 H18B 109.5
C4 C18 H18C 109.5
H18A C18 H18C 109.5
H18B C18 H18C 109.5
C8 C19 H19A 109.5
C8 C19 H19B 109.5
H19A C19 H19B 109.5
C8 C19 H19C 109.5
H19A C19 H19C 109.5
H19B C19 H19C 109.5
C12 C20 H20A 109.5
C12 C20 H20B 109.5
H20A C20 H20B 109.5
C12 C20 H20C 109.5
H20A C20 H20C 109.5
H20B C20 H20C 109.5
H1B O1W H2C 110

loop_
_geom_bond_atom_site_label_1
_geom_bond_atom_site_label_2
_geom_bond_distance
O1 C5 1.423(3)
O1 H1 0.8200
O2 C12 1.441(3)
O2 H2 0.8200
O3 C13 1.428(3)
O3 H3 0.8200
O4 C15 1.212(3)
O5 C15 1.325(3)
O5 C4 1.480(3)
C1 C16 1.513(3)
C1 C14 1.527(3)
C1 C2 1.533(3)
C1 H1A 0.9800
C2 C3 1.521(4)
C2 H2A 0.9700
C2 H2B 0.9700
C3 C4 1.519(4)
C3 H3A 0.9700
C3 H3B 0.9700
C4 C18 1.522(4)
C4 C5 1.541(4)
C5 C6 1.525(4)
C5 H5 0.9800
C6 C7 1.536(5)
C6 H6A 0.9700
C6 H6B 0.9700
C7 C8 1.494(6)
C7 H7A 0.9700
C7 H7B 0.9700
C8 C9 1.332(5)
C8 C19 1.511(5)
C9 C10 1.493(5)
C9 H9 0.9300
C10 C11 1.532(4)
C10 H10A 0.9700
C10 H10B 0.9700
C11 C12 1.524(4)
C11 H11A 0.9700
C11 H11B 0.9700
C12 C20 1.518(4)
C12 C13 1.545(3)
C13 C14 1.532(3)
C13 H13 0.9800
C14 H14A 0.9700
C14 H14B 0.9700
C15 C16 1.477(4)
C16 C17 1.324(4)
C17 H17A 0.9300
C17 H17B 0.9300
C18 H18A 0.9600
C18 H18B 0.9600
C18 H18C 0.9600
C19 H19A 0.9600
C19 H19B 0.9600
C19 H19C 0.9600
C20 H20A 0.9600
C20 H20B 0.9600
C20 H20C 0.9600
O1W H1B 0.83
O1W H2C 0.8596

loop_
_geom_hbond_atom_site_label_D
_geom_hbond_atom_site_label_H
_geom_hbond_atom_site_label_A
_geom_hbond_site_symmetry_A
_geom_hbond_distance_DH
_geom_hbond_distance_HA
_geom_hbond_distance_DA
_geom_hbond_angle_DHA
_geom_hbond_publ_flag
O1 H1 O2 4_547 0.82 1.86 2.673(3) 172.8 y
O2 H2 O1W 4_556 0.82 1.95 2.755(4) 166.8 y
O3 H3 O4 4_556 0.82 1.96 2.774(3) 174.8 y
O1W H1B O1 4_556 0.83 1.99 2.769(3) 156 y
O1W H2C O3 4_546 0.86 1.99 2.834(3) 167.6 y

loop_
_geom_torsion_atom_site_label_1
_geom_torsion_atom_site_label_2
_geom_torsion_atom_site_label_3
_geom_torsion_atom_site_label_4
_geom_torsion
_geom_torsion_publ_flag
C16 C1 C2 C3 37.0(3) y
C14 C1 C2 C3 163.2(2) y
C1 C2 C3 C4 48.3(3) y
C15 O5 C4 C3 2.1(4) n
C15 O5 C4 C18 121.9(3) n
C15 O5 C4 C5 -121.2(3) n
C2 C3 C4 O5 -68.4(3) n
C2 C3 C4 C18 176.1(2) n
C2 C3 C4 C5 50.2(3) y
O5 C4 C5 O1 -172.17(19) n
C3 C4 C5 O1 64.3(3) n
C18 C4 C5 O1 -61.1(3) n
O5 C4 C5 C6 -50.4(3) n
C3 C4 C5 C6 -173.9(2) y
C18 C4 C5 C6 60.7(3) n
O1 C5 C6 C7 -100.5(3) n
C4 C5 C6 C7 138.2(3) y
C5 C6 C7 C8 -67.5(4) y
C6 C7 C8 C9 106.0(3) y
C6 C7 C8 C19 -71.2(4) n
C7 C8 C9 C10 -171.9(3) y
C19 C8 C9 C10 5.2(5) n
C8 C9 C10 C11 156.2(3) n
C9 C10 C11 C12 -151.5(2) n
C10 C11 C12 O2 -173.7(2) n
C10 C11 C12 C20 -56.5(3) n
C10 C11 C12 C13 68.8(3) y
O2 C12 C13 O3 61.2(2) n
C20 C12 C13 O3 -58.5(3) n
C11 C12 C13 O3 175.70(18) n
O2 C12 C13 C14 -60.3(3) n
C20 C12 C13 C14 180.0(2) n
C11 C12 C13 C14 54.2(2) y
C16 C1 C14 C13 -63.2(2) y
C2 C1 C14 C13 172.63(19) y
O3 C13 C14 C1 131.89(18) n
C12 C13 C14 C1 -104.5(2) n
C4 O5 C15 O4 -157.9(3) y
C4 O5 C15 C16 26.2(4) y
O4 C15 C16 C17 33.4(4) n
O5 C15 C16 C17 -150.8(3) y
O4 C15 C16 C1 -144.7(3) n
O5 C15 C16 C1 31.0(3) y
C14 C1 C16 C17 -26.2(3) n
C2 C1 C16 C17 99.2(3) n
C14 C1 C16 C15 151.80(19) n
C2 C1 C16 C15 -82.8(2) n

loop_
_cod_related_entry_id
_cod_related_entry_database
_cod_related_entry_code
1 ChemSpider 30654762
